data_4347685
loop_
_publ_author_name
'So, Yat-Ming'
'Li, Yang'
'Au-Yeung, Ka-Chun'
'Wang, Guo-Cang'
'Wong, Kang-Long'
'Sung, Herman H. Y.'
'Arnold, Polly L.'
'Williams, Ian D.'
'Lin, Zhenyang'
'Leung, Wa-Hung'

_publ_section_title
;
 Probing the Reactivity of the Ce&#x2550;O Multiple Bond in a Cerium(IV)
 Oxo Complex.
;
_journal_issue 20
_journal_name_full 'Inorganic chemistry'
_journal_page_first 10003
_journal_page_last 10012
_journal_paper_doi 10.1021/acs.inorgchem.6b00480
_journal_volume 55
_journal_year 2016
_chemical_formula_moiety 'C34 H74 Ce Co2 O20 P6, 2(C F3 O3 S), H2 O'
_chemical_formula_sum 'C36 H76 Ce Co2 F6 O27 P6 S2'
_chemical_formula_weight 1562.89
_space_group_IT_number 14
_space_group_name_Hall '-P 2ybc'
_space_group_name_H-M_alt 'P 1 21/c 1'
_symmetry_cell_setting monoclinic
_symmetry_space_group_name_H-M 'P 1 21/c 1'
_atom_sites_solution_hydrogens geom
_atom_sites_solution_primary direct
_atom_sites_solution_secondary difmap
_audit_creation_date 2012-12-17
_audit_creation_method
;
  Olex2 1.2-beta
  (compiled May  9 2012 12:37:22, GUI svn.r4230)
;
_cell_angle_alpha 90.00
_cell_angle_beta 92.0960(10)
_cell_angle_gamma 90.00
_cell_formula_units_Z 4
_cell_length_a 20.2124(3)
_cell_length_b 13.0805(2)
_cell_length_c 23.8267(3)
_cell_measurement_reflns_used 11149
_cell_measurement_temperature 172.9(3)
_cell_measurement_theta_max 28.2756
_cell_measurement_theta_min 3.0194
_cell_volume 6295.29(16)
_computing_cell_refinement
;
CrysAlisPro, Agilent Technologies,
Version 1.171.36.21 (release 14-08-2012 CrysAlis171 .NET)
(compiled Sep 14 2012,17:21:16)
;
_computing_data_collection
;
CrysAlisPro, Agilent Technologies,
Version 1.171.36.21 (release 14-08-2012 CrysAlis171 .NET)
(compiled Sep 14 2012,17:21:16)
;
_computing_data_reduction
;
CrysAlisPro, Agilent Technologies,
Version 1.171.36.21 (release 14-08-2012 CrysAlis171 .NET)
(compiled Sep 14 2012,17:21:16)
;
_computing_molecular_graphics
;
O. V. Dolomanov, L. J. Bourhis, R. J. Gildea, J. A. K. Howard and H. Puschmann,
OLEX2: a complete structure solution, refinement and analysis program.
J. Appl. Cryst. (2009). 42, 339-341.
;
_computing_publication_material
;
O. V. Dolomanov, L. J. Bourhis, R. J. Gildea, J. A. K. Howard and H. Puschmann,
OLEX2: a complete structure solution, refinement and analysis program.
J. Appl. Cryst. (2009). 42, 339-341.
;
_computing_structure_refinement
;
XL, G.M. Sheldrick, Acta Cryst.
(2008). A64, 112-122
;
_computing_structure_solution 'SHELXS-97 (Sheldrick, 1990)'
_diffrn_ambient_temperature 172.9(3)
_diffrn_detector_area_resol_mean 15.9578
_diffrn_measured_fraction_theta_full 0.933
_diffrn_measured_fraction_theta_max 0.936
_diffrn_measurement_details
;
#__ type_ start__ end____ width___ exp.time_
  1 omega -115.00  -34.50   0.5000   35.0000
omega____ theta____ kappa____ phi______ frames
    -      -24.9642 -178.0000   30.0000 161

#__ type_ start__ end____ width___ exp.time_
  2 omega  -91.00  -76.50   0.5000   35.0000
omega____ theta____ kappa____ phi______ frames
    -      -24.9642  -57.0000 -180.0000 29

#__ type_ start__ end____ width___ exp.time_
  3 omega  -65.00   54.50   0.5000   35.0000
omega____ theta____ kappa____ phi______ frames
    -      -24.9642   77.0000   60.0000 239

#__ type_ start__ end____ width___ exp.time_
  4 omega  -57.00   49.50   0.5000   35.0000
omega____ theta____ kappa____ phi______ frames
    -      -24.9642   57.0000  -30.0000 213
;
_diffrn_measurement_device 'kappa diffractometer'
_diffrn_measurement_device_type 'Xcalibur, Sapphire3, Gemini ultra'
_diffrn_measurement_method '\w scans'
_diffrn_orient_matrix_UB_11 0.0129319000
_diffrn_orient_matrix_UB_12 -0.0429027000
_diffrn_orient_matrix_UB_13 -0.0141439000
_diffrn_orient_matrix_UB_21 -0.0293960000
_diffrn_orient_matrix_UB_22 -0.0277007000
_diffrn_orient_matrix_UB_23 0.0049486000
_diffrn_orient_matrix_UB_31 -0.0142250000
_diffrn_orient_matrix_UB_32 0.0181896000
_diffrn_orient_matrix_UB_33 -0.0257466000
_diffrn_radiation_monochromator mirror
_diffrn_radiation_probe x-ray
_diffrn_radiation_type MoK\a
_diffrn_radiation_wavelength 0.7107
_diffrn_reflns_av_R_equivalents 0.0508
_diffrn_reflns_av_unetI/netI 0.0541
_diffrn_reflns_limit_h_max 22
_diffrn_reflns_limit_h_min -24
_diffrn_reflns_limit_k_max 13
_diffrn_reflns_limit_k_min -14
_diffrn_reflns_limit_l_max 15
_diffrn_reflns_limit_l_min -28
_diffrn_reflns_number 28010
_diffrn_reflns_theta_full 25.00
_diffrn_reflns_theta_max 25.50
_diffrn_reflns_theta_min 3.03
_diffrn_source 'sealed X-ray tube'
_diffrn_source_current 40
_diffrn_source_power 2.0
_diffrn_source_target Mo
_diffrn_source_voltage 50
_exptl_absorpt_coefficient_mu 1.543
_exptl_absorpt_correction_T_max 1.00000
_exptl_absorpt_correction_T_min 0.80155
_exptl_absorpt_correction_type multi-scan
_exptl_absorpt_process_details
;
CrysAlisPro, Agilent Technologies,
Version 1.171.36.21 (release 14-08-2012 CrysAlis171 .NET)
(compiled Sep 14 2012,17:21:16)
Empirical absorption correction using spherical harmonics,
 implemented in SCALE3 ABSPACK scaling algorithm.
;
_exptl_crystal_colour red
_exptl_crystal_density_diffrn 1.649
_exptl_crystal_density_method 'not measured'
_exptl_crystal_description plate
_exptl_crystal_F_000 3184
_exptl_crystal_size_max 0.25
_exptl_crystal_size_mid 0.2
_exptl_crystal_size_min 0.05
_refine_diff_density_max 1.219
_refine_diff_density_min -1.353
_refine_diff_density_rms 0.099
_refine_ls_extinction_method none
_refine_ls_goodness_of_fit_ref 1.007
_refine_ls_hydrogen_treatment constr
_refine_ls_matrix_type full
_refine_ls_number_parameters 730
_refine_ls_number_reflns 10920
_refine_ls_number_restraints 15
_refine_ls_restrained_S_all 1.008
_refine_ls_R_factor_all 0.0663
_refine_ls_R_factor_gt 0.0557
_refine_ls_shift/su_max 0.001
_refine_ls_shift/su_mean 0.000
_refine_ls_structure_factor_coef Fsqd
_refine_ls_weighting_details 'calc w=1/[\s^2^(Fo^2^)+(0.0997P)^2^+5.8000P] where P=(Fo^2^+2Fc^2^)/3'
_refine_ls_weighting_scheme calc
_refine_ls_wR_factor_gt 0.1448
_refine_ls_wR_factor_ref 0.1523
_reflns_number_gt 9678
_reflns_number_total 10920
_reflns_threshold_expression >2sigma(I)
_cod_data_source_file ic6b00480_si_001.cif
_cod_data_source_block wang118molt
_cod_depositor_comments
;
The following automatic conversions were performed:

data item '_symmetry_cell_setting' value 'Monoclinic' was changed to
'monoclinic' in accordance with the
/home/saulius/struct/COD-crude-data/automatic-downloads/DataCite-retrospective/ACS/depositions/lib/dictionaries/cif_core.dic
dictionary named 'cif_core.dic' version 2.4.2 last updated on
2011-04-26.

Automatic conversion script
Id: cif_fix_values 6909 2019-04-08 15:41:33Z antanas 
;
_cod_original_sg_symbol_H-M P2(1)/c
_cod_database_code 4347685
_reflns_odcompleteness_completeness 93.09
_reflns_odcompleteness_iscentric 1
_reflns_odcompleteness_theta 26.32

loop_
_space_group_symop_id
_space_group_symop_operation_xyz
1 'x, y, z'
2 '-x, y+1/2, -z+1/2'
3 '-x, -y, -z'
4 'x, -y-1/2, z-1/2'

loop_
_atom_site_label
_atom_site_type_symbol
_atom_site_fract_x
_atom_site_fract_y
_atom_site_fract_z
_atom_site_U_iso_or_equiv
_atom_site_adp_type
_atom_site_occupancy
_atom_site_symmetry_multiplicity
_atom_site_calc_flag
_atom_site_refinement_flags
_atom_site_disorder_assembly
_atom_site_disorder_group
Ce1 Ce 0.246002(14) 0.55975(2) 0.331514(11) 0.02234(11) Uani 1 1 d . A .
Co1 Co 0.15619(4) 0.76003(6) 0.44889(3) 0.02607(19) Uani 1 1 d . . .
Co2 Co 0.35812(3) 0.54727(6) 0.17939(3) 0.02264(18) Uani 1 1 d . . .
P1 P 0.12871(7) 0.60227(12) 0.43569(6) 0.0300(3) Uani 1 1 d . A .
P2 P 0.15159(7) 0.78412(12) 0.35900(5) 0.0265(3) Uani 1 1 d . A .
P3 P 0.26054(7) 0.72449(11) 0.45015(5) 0.0259(3) Uani 1 1 d . A .
P4 P 0.25429(7) 0.58424(12) 0.18216(5) 0.0245(3) Uani 1 1 d . A .
P5 P 0.34252(7) 0.41907(11) 0.23468(6) 0.0260(3) Uani 1 1 d . A .
P6 P 0.38364(7) 0.63858(12) 0.25343(6) 0.0268(3) Uani 1 1 d . A .
O1 O 0.1513(2) 0.5390(3) 0.49020(17) 0.0422(11) Uani 1 1 d . . .
O2 O 0.0503(2) 0.5874(4) 0.4332(2) 0.0472(11) Uani 1 1 d . . .
O3 O 0.07595(18) 0.7725(4) 0.33921(16) 0.0382(10) Uani 1 1 d . . .
O4 O 0.16270(19) 0.8990(3) 0.33925(16) 0.0345(9) Uani 1 1 d . . .
O5 O 0.29830(19) 0.8281(3) 0.43946(17) 0.0378(10) Uani 1 1 d . . .
O6 O 0.2906(2) 0.6944(3) 0.51082(15) 0.0403(11) Uani 1 1 d . . .
O7 O 0.15541(19) 0.5488(3) 0.38419(15) 0.0317(9) Uani 1 1 d . . .
O8 O 0.19484(19) 0.7162(3) 0.32371(14) 0.0309(9) Uani 1 1 d . . .
O9 O 0.28385(18) 0.6423(3) 0.40987(14) 0.0286(9) Uani 1 1 d . . .
O10 O 0.1843(2) 0.4028(3) 0.30443(16) 0.0371(10) Uani 1 1 d . . .
H10A H 0.2123 0.3570 0.2967 0.045 Uiso 1 1 d R A .
H10B H 0.1602 0.3800 0.3301 0.045 Uiso 1 1 d R . .
O11 O 0.2423(2) 0.6990(4) 0.16125(17) 0.0474(12) Uani 1 1 d . . .
O12 O 0.21542(19) 0.5178(4) 0.13589(16) 0.0418(11) Uani 1 1 d . . .
O13 O 0.28859(19) 0.3375(3) 0.21280(17) 0.0366(10) Uani 1 1 d . . .
O14 O 0.40986(19) 0.3573(3) 0.24222(16) 0.0348(9) Uani 1 1 d . . .
O15 O 0.44956(19) 0.5917(4) 0.28120(17) 0.0413(11) Uani 1 1 d . . .
O16 O 0.4061(2) 0.7505(3) 0.2370(2) 0.0499(12) Uani 1 1 d . . .
O17 O 0.21986(17) 0.5708(3) 0.23761(14) 0.0254(8) Uani 1 1 d . . .
O18 O 0.3176(2) 0.4446(3) 0.29229(15) 0.0310(9) Uani 1 1 d . . .
O19 O 0.33258(17) 0.6521(3) 0.29832(14) 0.0289(9) Uani 1 1 d . . .
O20 O 0.2792(2) 0.4286(3) 0.40134(16) 0.0403(10) Uani 1 1 d . . .
H20A H 0.3152 0.4433 0.4191 0.048 Uiso 1 1 d R A .
H20B H 0.2816 0.3692 0.3871 0.048 Uiso 1 1 d R . .
C1 C 0.1023(4) 0.7676(5) 0.5207(3) 0.0510(19) Uani 1 1 d . . .
H1 H 0.0870 0.7103 0.5410 0.061 Uiso 1 1 calc R . .
C2 C 0.0685(4) 0.8177(7) 0.4764(3) 0.060(2) Uani 1 1 d . . .
H2 H 0.0262 0.7998 0.4606 0.072 Uiso 1 1 calc R . .
C3 C 0.1076(5) 0.8976(7) 0.4598(3) 0.068(3) Uani 1 1 d . . .
H3 H 0.0965 0.9456 0.4310 0.082 Uiso 1 1 calc R . .
C4 C 0.1653(5) 0.8962(6) 0.4919(4) 0.064(2) Uani 1 1 d . . .
H4 H 0.2014 0.9422 0.4888 0.077 Uiso 1 1 calc R . .
C5 C 0.1620(4) 0.8173(6) 0.5294(3) 0.0512(19) Uani 1 1 d . . .
H5 H 0.1953 0.7996 0.5569 0.061 Uiso 1 1 calc R . .
C6 C 0.4210(3) 0.6313(5) 0.1302(2) 0.0391(15) Uani 1 1 d . . .
H6 H 0.4363 0.6985 0.1382 0.047 Uiso 1 1 calc R . .
C7 C 0.3641(3) 0.6066(5) 0.0987(2) 0.0371(14) Uani 1 1 d . . .
H7 H 0.3335 0.6538 0.0821 0.045 Uiso 1 1 calc R . .
C8 C 0.3594(3) 0.4982(5) 0.0956(2) 0.0344(14) Uani 1 1 d . . .
H8 H 0.3255 0.4599 0.0767 0.041 Uiso 1 1 calc R . .
C9 C 0.4146(3) 0.4582(5) 0.1260(3) 0.0412(15) Uani 1 1 d . . .
H9 H 0.4247 0.3877 0.1308 0.049 Uiso 1 1 calc R . .
C10 C 0.4523(3) 0.5404(5) 0.1483(2) 0.0403(16) Uani 1 1 d . . .
H10 H 0.4915 0.5354 0.1713 0.048 Uiso 1 1 calc R . .
C11 C 0.1362(5) 0.4297(6) 0.4903(3) 0.069(2) Uani 1 1 d D . .
H11A H 0.1499 0.3982 0.4547 0.083 Uiso 1 1 calc R . .
H11B H 0.0879 0.4193 0.4933 0.083 Uiso 1 1 calc R . .
C12 C 0.1718(5) 0.3815(7) 0.5381(4) 0.083(3) Uani 1 1 d D . .
H12A H 0.2196 0.3879 0.5334 0.125 Uiso 1 1 calc R . .
H12B H 0.1598 0.3090 0.5398 0.125 Uiso 1 1 calc R . .
H12C H 0.1598 0.4154 0.5729 0.125 Uiso 1 1 calc R . .
C13 C 0.0113(8) 0.5705(13) 0.3854(8) 0.064(4) Uiso 0.50 1 d PD A 2
H13A H 0.0396 0.5714 0.3523 0.076 Uiso 0.50 1 calc PR A 2
H13B H -0.0211 0.6269 0.3809 0.076 Uiso 0.50 1 calc PR A 2
C13A C 0.0181(10) 0.5046(17) 0.4005(8) 0.081(5) Uiso 0.50 1 d PD A 1
H13C H -0.0144 0.4700 0.4242 0.097 Uiso 0.50 1 calc PR A 1
H13D H 0.0519 0.4535 0.3906 0.097 Uiso 0.50 1 calc PR A 1
C14 C -0.0245(11) 0.4732(14) 0.3865(10) 0.091(6) Uiso 0.50 1 d PD A 2
H14A H -0.0528 0.4667 0.3524 0.136 Uiso 0.50 1 calc PR A 2
H14B H -0.0519 0.4711 0.4196 0.136 Uiso 0.50 1 calc PR A 2
H14C H 0.0073 0.4166 0.3883 0.136 Uiso 0.50 1 calc PR A 2
C14A C -0.0164(13) 0.541(2) 0.3483(10) 0.115(8) Uiso 0.50 1 d PD A 1
H14D H 0.0140 0.5836 0.3270 0.172 Uiso 0.50 1 calc PR A 1
H14E H -0.0550 0.5823 0.3579 0.172 Uiso 0.50 1 calc PR A 1
H14F H -0.0309 0.4827 0.3254 0.172 Uiso 0.50 1 calc PR A 1
C15 C 0.0558(3) 0.7865(7) 0.2804(3) 0.0540(19) Uani 1 1 d D . .
H15A H 0.0608 0.7217 0.2596 0.065 Uiso 1 1 calc R . .
H15B H 0.0836 0.8392 0.2631 0.065 Uiso 1 1 calc R . .
C16 C -0.0151(4) 0.8194(9) 0.2784(3) 0.085(3) Uani 1 1 d D . .
H16A H -0.0314 0.8226 0.2392 0.128 Uiso 1 1 calc R . .
H16B H -0.0188 0.8871 0.2956 0.128 Uiso 1 1 calc R . .
H16C H -0.0415 0.7701 0.2989 0.128 Uiso 1 1 calc R . .
C17 C 0.2267(3) 0.9463(5) 0.3398(3) 0.0464(17) Uani 1 1 d D . .
H17A H 0.2609 0.8950 0.3312 0.056 Uiso 1 1 calc R . .
H17B H 0.2375 0.9754 0.3774 0.056 Uiso 1 1 calc R . .
C18 C 0.2254(4) 1.0297(6) 0.2962(3) 0.061(2) Uani 1 1 d D . .
H18A H 0.2177 0.9997 0.2588 0.091 Uiso 1 1 calc R . .
H18B H 0.2679 1.0658 0.2975 0.091 Uiso 1 1 calc R . .
H18C H 0.1898 1.0780 0.3038 0.091 Uiso 1 1 calc R . .
C19 C 0.3697(3) 0.8319(6) 0.4364(4) 0.056(2) Uani 1 1 d D . .
H19A H 0.3841 0.7903 0.4044 0.067 Uiso 1 1 calc R . .
H19B H 0.3907 0.8038 0.4713 0.067 Uiso 1 1 calc R . .
C20 C 0.3900(4) 0.9404(6) 0.4290(4) 0.067(2) Uani 1 1 d D . .
H20C H 0.3670 0.9688 0.3956 0.100 Uiso 1 1 calc R . .
H20D H 0.4379 0.9438 0.4244 0.100 Uiso 1 1 calc R . .
H20E H 0.3784 0.9800 0.4621 0.100 Uiso 1 1 calc R . .
C21 C 0.3184(4) 0.5951(6) 0.5228(3) 0.062(2) Uani 1 1 d D . .
H21A H 0.3490 0.5760 0.4931 0.074 Uiso 1 1 calc R . .
H21B H 0.2826 0.5436 0.5232 0.074 Uiso 1 1 calc R . .
C22 C 0.3546(4) 0.5957(6) 0.5779(3) 0.0534(19) Uani 1 1 d D . .
H22A H 0.3905 0.6460 0.5773 0.080 Uiso 1 1 calc R . .
H22B H 0.3732 0.5277 0.5856 0.080 Uiso 1 1 calc R . .
H22C H 0.3241 0.6139 0.6074 0.080 Uiso 1 1 calc R . .
C31 C 0.1893(5) 0.7620(7) 0.1784(4) 0.039(2) Uiso 0.67 1 d PD B 1
H31A H 0.1897 0.7655 0.2199 0.047 Uiso 0.67 1 calc PR B 1
H31B H 0.1466 0.7317 0.1652 0.047 Uiso 0.67 1 calc PR B 1
C31A C 0.2295(9) 0.7792(14) 0.1877(7) 0.034(4) Uiso 0.33 1 d PD B 2
H31C H 0.2711 0.8179 0.1948 0.041 Uiso 0.33 1 calc PR B 2
H31D H 0.2122 0.7602 0.2246 0.041 Uiso 0.33 1 calc PR B 2
C32A C 0.1790(12) 0.8489(19) 0.1570(10) 0.042(6) Uiso 0.33 1 d PD B 2
H32A H 0.1885 0.8514 0.1170 0.063 Uiso 0.33 1 calc PR B 2
H32B H 0.1820 0.9180 0.1729 0.063 Uiso 0.33 1 calc PR B 2
H32C H 0.1343 0.8219 0.1615 0.063 Uiso 0.33 1 calc PR B 2
C32 C 0.1954(7) 0.8686(9) 0.1547(5) 0.048(4) Uiso 0.67 1 d PD B 1
H32D H 0.1945 0.8653 0.1136 0.072 Uiso 0.67 1 calc PR B 1
H32E H 0.2373 0.8991 0.1683 0.072 Uiso 0.67 1 calc PR B 1
H32F H 0.1585 0.9107 0.1668 0.072 Uiso 0.67 1 calc PR B 1
C33 C 0.1491(3) 0.4870(7) 0.1393(3) 0.058(2) Uani 1 1 d D B .
H33A H 0.1198 0.5472 0.1340 0.070 Uiso 1 1 calc R . .
H33B H 0.1420 0.4585 0.1771 0.070 Uiso 1 1 calc R . .
C34 C 0.1316(4) 0.4087(6) 0.0960(3) 0.0549(19) Uani 1 1 d D . .
H34A H 0.1361 0.4382 0.0585 0.082 Uiso 1 1 calc R B .
H34B H 0.0858 0.3864 0.1003 0.082 Uiso 1 1 calc R . .
H34C H 0.1614 0.3499 0.1005 0.082 Uiso 1 1 calc R . .
C35 C 0.2972(4) 0.2761(5) 0.1628(3) 0.0477(17) Uani 1 1 d D . .
H35A H 0.3446 0.2593 0.1591 0.057 Uiso 1 1 calc R . .
H35B H 0.2820 0.3148 0.1290 0.057 Uiso 1 1 calc R . .
C36 C 0.2579(5) 0.1805(7) 0.1676(3) 0.080(3) Uani 1 1 d D . .
H36A H 0.2657 0.1364 0.1353 0.120 Uiso 1 1 calc R . .
H36B H 0.2107 0.1976 0.1683 0.120 Uiso 1 1 calc R . .
H36C H 0.2714 0.1448 0.2023 0.120 Uiso 1 1 calc R . .
C37 C 0.4254(3) 0.2976(5) 0.2940(3) 0.0431(16) Uani 1 1 d D . .
H37A H 0.4740 0.2896 0.2988 0.052 Uiso 1 1 calc R . .
H37B H 0.4095 0.3352 0.3269 0.052 Uiso 1 1 calc R . .
C38 C 0.3946(4) 0.1974(6) 0.2913(3) 0.063(2) Uani 1 1 d D . .
H38A H 0.4106 0.1599 0.2589 0.094 Uiso 1 1 calc R . .
H38B H 0.3464 0.2052 0.2875 0.094 Uiso 1 1 calc R . .
H38C H 0.4060 0.1595 0.3258 0.094 Uiso 1 1 calc R . .
C39 C 0.4756(3) 0.6250(6) 0.3367(3) 0.0503(18) Uani 1 1 d D . .
H39A H 0.4536 0.6893 0.3474 0.060 Uiso 1 1 calc R . .
H39B H 0.5237 0.6385 0.3349 0.060 Uiso 1 1 calc R . .
C40 C 0.4641(4) 0.5456(7) 0.3794(3) 0.070(3) Uani 1 1 d D . .
H40A H 0.4860 0.4820 0.3687 0.106 Uiso 1 1 calc R . .
H40B H 0.4164 0.5336 0.3818 0.106 Uiso 1 1 calc R . .
H40C H 0.4823 0.5685 0.4159 0.106 Uiso 1 1 calc R . .
C41A C 0.4013(9) 0.8396(12) 0.2677(7) 0.069(5) Uiso 0.50 1 d PD C 2
H41A H 0.4385 0.8428 0.2958 0.083 Uiso 0.50 1 calc PR C 2
H41B H 0.3596 0.8386 0.2881 0.083 Uiso 0.50 1 calc PR C 2
C41 C 0.3682(6) 0.8323(10) 0.2364(5) 0.039(3) Uiso 0.50 1 d PD C 1
H41C H 0.3323 0.8222 0.2630 0.046 Uiso 0.50 1 calc PR C 1
H41D H 0.3475 0.8404 0.1984 0.046 Uiso 0.50 1 calc PR C 1
C42 C 0.4053(12) 0.9294(16) 0.2519(11) 0.094(8) Uiso 0.50 1 d PD C 1
H42A H 0.4434 0.9369 0.2279 0.140 Uiso 0.50 1 calc PR C 1
H42B H 0.4208 0.9260 0.2913 0.140 Uiso 0.50 1 calc PR C 1
H42C H 0.3757 0.9883 0.2465 0.140 Uiso 0.50 1 calc PR C 1
C42A C 0.4026(8) 0.9349(10) 0.2307(7) 0.044(4) Uiso 0.50 1 d PD C 2
H42D H 0.4281 0.9207 0.1974 0.066 Uiso 0.50 1 calc PR C 2
H42E H 0.4233 0.9913 0.2520 0.066 Uiso 0.50 1 calc PR C 2
H42F H 0.3572 0.9537 0.2191 0.066 Uiso 0.50 1 calc PR C 2
S1 S 0.08833(8) 0.20279(14) 0.39919(8) 0.0468(4) Uani 1 1 d . . .
F1S F -0.0270(2) 0.1848(4) 0.3483(3) 0.0940(19) Uani 1 1 d . . .
F2S F 0.0493(3) 0.0998(5) 0.3109(3) 0.112(2) Uani 1 1 d . . .
F3S F 0.0084(3) 0.0486(4) 0.3874(3) 0.122(3) Uani 1 1 d . . .
O1S O 0.0556(3) 0.2277(5) 0.4489(3) 0.087(2) Uani 1 1 d . . .
O2S O 0.1000(3) 0.2867(4) 0.3620(2) 0.0620(14) Uani 1 1 d . . .
O3S O 0.1428(2) 0.1333(4) 0.4068(2) 0.0623(14) Uani 1 1 d . . .
C1S C 0.0275(4) 0.1316(7) 0.3602(4) 0.067(2) Uani 1 1 d . . .
S2 S 0.38277(8) 0.28313(13) 0.51859(6) 0.0397(4) Uani 1 1 d . . .
F4S F 0.4383(3) 0.2373(6) 0.4264(2) 0.126(3) Uani 1 1 d . . .
F5S F 0.5035(3) 0.3080(5) 0.4867(3) 0.106(2) Uani 1 1 d . . .
F6S F 0.4762(3) 0.1535(5) 0.4977(3) 0.116(2) Uani 1 1 d . . .
O4S O 0.3364(2) 0.2027(4) 0.5064(2) 0.0619(15) Uani 1 1 d . . .
O5S O 0.3658(3) 0.3782(4) 0.4936(2) 0.0665(16) Uani 1 1 d . . .
O6S O 0.4083(3) 0.2874(4) 0.57560(19) 0.0668(16) Uani 1 1 d . . .
C2S C 0.4541(4) 0.2434(8) 0.4800(4) 0.067(2) Uani 1 1 d . . .
O1W O 0.2710(2) 0.2218(4) 0.3977(2) 0.0557(13) Uani 1 1 d . . .
H1WA H 0.2327 0.1959 0.3999 0.067 Uiso 1 1 d R . .
H1WB H 0.2908 0.2170 0.4297 0.067 Uiso 1 1 d R . .

loop_
_atom_site_aniso_label
_atom_site_aniso_U_11
_atom_site_aniso_U_22
_atom_site_aniso_U_33
_atom_site_aniso_U_23
_atom_site_aniso_U_13
_atom_site_aniso_U_12
Ce1 0.02779(17) 0.0244(2) 0.01503(16) -0.00047(11) 0.00368(11) -0.00144(12)
Co1 0.0314(4) 0.0290(5) 0.0181(3) -0.0005(3) 0.0055(3) 0.0035(3)
Co2 0.0266(4) 0.0229(5) 0.0187(3) -0.0012(3) 0.0051(3) -0.0012(3)
P1 0.0349(8) 0.0334(9) 0.0222(7) 0.0004(6) 0.0089(6) -0.0037(6)
P2 0.0285(7) 0.0307(9) 0.0206(7) 0.0020(6) 0.0037(5) 0.0032(6)
P3 0.0318(7) 0.0274(9) 0.0183(6) -0.0020(5) 0.0001(5) 0.0018(6)
P4 0.0281(7) 0.0296(9) 0.0160(6) 0.0006(5) 0.0018(5) -0.0004(6)
P5 0.0320(7) 0.0220(9) 0.0244(7) 0.0007(6) 0.0068(5) 0.0018(6)
P6 0.0254(7) 0.0300(9) 0.0253(7) -0.0062(6) 0.0059(5) -0.0048(6)
O1 0.070(3) 0.031(3) 0.026(2) 0.0037(18) 0.004(2) -0.006(2)
O2 0.035(2) 0.054(3) 0.054(3) -0.007(2) 0.015(2) -0.004(2)
O3 0.028(2) 0.062(3) 0.025(2) 0.0035(19) 0.0036(16) 0.0049(19)
O4 0.039(2) 0.028(2) 0.038(2) 0.0066(18) 0.0117(17) 0.0077(17)
O5 0.037(2) 0.032(3) 0.044(2) -0.0036(19) 0.0005(18) -0.0015(18)
O6 0.058(3) 0.042(3) 0.0198(19) -0.0049(18) -0.0072(18) 0.020(2)
O7 0.036(2) 0.032(3) 0.028(2) -0.0022(16) 0.0081(16) -0.0070(17)
O8 0.038(2) 0.035(3) 0.0197(18) 0.0024(16) 0.0051(15) 0.0049(17)
O9 0.033(2) 0.030(2) 0.0224(18) -0.0046(16) -0.0016(15) 0.0026(16)
O10 0.045(2) 0.033(3) 0.034(2) -0.0062(18) 0.0157(18) -0.0106(19)
O11 0.064(3) 0.043(3) 0.038(2) 0.019(2) 0.025(2) 0.026(2)
O12 0.033(2) 0.071(3) 0.0216(19) -0.008(2) 0.0045(16) -0.016(2)
O13 0.039(2) 0.032(3) 0.040(2) -0.0003(18) 0.0104(18) -0.0050(18)
O14 0.036(2) 0.033(3) 0.036(2) 0.0059(18) 0.0072(17) 0.0082(17)
O15 0.030(2) 0.058(3) 0.035(2) -0.014(2) -0.0068(17) 0.006(2)
O16 0.061(3) 0.032(3) 0.059(3) -0.021(2) 0.034(2) -0.018(2)
O17 0.0264(18) 0.031(2) 0.0188(17) 0.0009(15) 0.0045(14) -0.0030(15)
O18 0.042(2) 0.028(2) 0.0236(19) 0.0042(15) 0.0090(16) 0.0041(17)
O19 0.0293(19) 0.034(2) 0.0241(19) -0.0081(16) 0.0080(15) -0.0012(16)
O20 0.062(3) 0.035(3) 0.024(2) -0.0004(17) -0.0026(19) 0.001(2)
C1 0.083(5) 0.037(4) 0.035(3) -0.001(3) 0.036(3) 0.004(4)
C2 0.040(4) 0.086(7) 0.055(5) -0.033(4) 0.007(3) 0.025(4)
C3 0.121(8) 0.053(6) 0.033(4) 0.004(3) 0.029(4) 0.051(5)
C4 0.083(6) 0.042(5) 0.070(5) -0.026(4) 0.044(5) -0.009(4)
C5 0.053(4) 0.073(6) 0.028(3) -0.023(3) 0.003(3) 0.018(4)
C6 0.048(4) 0.040(4) 0.031(3) -0.010(3) 0.023(3) -0.013(3)
C7 0.047(3) 0.045(4) 0.020(3) 0.006(3) 0.011(2) 0.004(3)
C8 0.045(3) 0.040(4) 0.019(3) -0.008(2) 0.010(2) -0.005(3)
C9 0.059(4) 0.032(4) 0.035(3) -0.002(3) 0.024(3) 0.005(3)
C10 0.030(3) 0.062(5) 0.030(3) 0.005(3) 0.010(2) 0.002(3)
C11 0.119(8) 0.051(6) 0.038(4) 0.017(3) 0.013(4) -0.011(5)
C12 0.131(9) 0.042(6) 0.076(6) 0.022(4) -0.006(6) -0.002(5)
C15 0.047(4) 0.090(6) 0.025(3) 0.003(3) -0.004(3) 0.005(4)
C16 0.067(5) 0.138(10) 0.050(5) -0.009(5) -0.017(4) 0.042(6)
C17 0.044(4) 0.045(5) 0.051(4) 0.007(3) 0.011(3) -0.002(3)
C18 0.085(6) 0.049(5) 0.050(4) 0.009(4) 0.015(4) -0.015(4)
C19 0.032(3) 0.062(5) 0.075(5) 0.005(4) 0.006(3) -0.002(3)
C20 0.051(4) 0.067(6) 0.083(6) 0.010(4) 0.007(4) -0.020(4)
C21 0.094(6) 0.038(5) 0.050(4) 0.005(3) -0.028(4) 0.014(4)
C22 0.066(5) 0.059(5) 0.035(3) 0.009(3) -0.009(3) 0.019(4)
C33 0.040(4) 0.083(6) 0.054(4) -0.027(4) 0.007(3) -0.027(4)
C34 0.061(4) 0.050(5) 0.053(4) -0.014(4) 0.000(3) -0.022(4)
C35 0.075(5) 0.035(4) 0.032(3) -0.004(3) -0.002(3) -0.019(3)
C36 0.130(9) 0.054(6) 0.055(5) -0.002(4) -0.015(5) -0.040(5)
C37 0.038(3) 0.041(4) 0.051(4) 0.009(3) -0.004(3) 0.006(3)
C38 0.092(6) 0.043(5) 0.053(4) 0.014(4) 0.000(4) -0.009(4)
C39 0.048(4) 0.062(5) 0.039(4) -0.018(3) -0.011(3) 0.006(3)
C40 0.076(6) 0.085(7) 0.049(5) 0.004(4) -0.016(4) -0.017(5)
S1 0.0414(9) 0.0389(11) 0.0612(11) 0.0029(8) 0.0169(8) -0.0101(7)
F1S 0.037(2) 0.102(4) 0.141(5) 0.062(4) -0.016(3) 0.001(2)
F2S 0.102(4) 0.111(5) 0.121(5) -0.050(4) -0.038(4) 0.006(4)
F3S 0.082(4) 0.076(4) 0.202(7) 0.072(4) -0.068(4) -0.044(3)
O1S 0.088(4) 0.098(5) 0.079(4) -0.005(4) 0.048(3) -0.022(4)
O2S 0.060(3) 0.048(3) 0.079(4) 0.016(3) 0.022(3) -0.012(2)
O3S 0.044(3) 0.053(3) 0.089(4) 0.002(3) -0.012(3) -0.002(2)
C1S 0.053(5) 0.053(6) 0.094(7) 0.024(5) -0.018(5) -0.003(4)
S2 0.0438(9) 0.0394(10) 0.0356(8) 0.0048(7) -0.0027(7) -0.0010(7)
F4S 0.101(4) 0.221(8) 0.056(3) -0.036(4) 0.018(3) 0.021(5)
F5S 0.055(3) 0.151(6) 0.112(5) 0.011(4) 0.010(3) -0.027(3)
F6S 0.080(4) 0.102(5) 0.163(6) -0.013(4) -0.022(4) 0.042(3)
O4S 0.056(3) 0.054(4) 0.075(4) 0.011(3) -0.016(3) -0.015(2)
O5S 0.085(4) 0.040(3) 0.073(4) 0.003(3) -0.023(3) 0.009(3)
O6S 0.091(4) 0.078(4) 0.031(3) 0.007(2) -0.003(3) -0.018(3)
C2S 0.043(4) 0.100(8) 0.059(5) 0.002(5) 0.000(4) 0.009(4)
O1W 0.053(3) 0.049(3) 0.065(3) -0.001(2) -0.012(2) -0.007(2)

loop_
_atom_type_symbol
_atom_type_description
_atom_type_scat_dispersion_real
_atom_type_scat_dispersion_imag
_atom_type_scat_source
C C 0.0033 0.0016 'International Tables Vol C Tables 4.2.6.8 and 6.1.1.4'
H H 0.0000 0.0000 'International Tables Vol C Tables 4.2.6.8 and 6.1.1.4'
Ce Ce -0.2486 2.6331 'International Tables Vol C Tables 4.2.6.8 and 6.1.1.4'
Co Co 0.3494 0.9721 'International Tables Vol C Tables 4.2.6.8 and 6.1.1.4'
F F 0.0171 0.0103 'International Tables Vol C Tables 4.2.6.8 and 6.1.1.4'
O O 0.0106 0.0060 'International Tables Vol C Tables 4.2.6.8 and 6.1.1.4'
P P 0.1023 0.0942 'International Tables Vol C Tables 4.2.6.8 and 6.1.1.4'
S S 0.1246 0.1234 'International Tables Vol C Tables 4.2.6.8 and 6.1.1.4'

loop_
_geom_angle_atom_site_label_1
_geom_angle_atom_site_label_2
_geom_angle_atom_site_label_3
_geom_angle
O7 Ce1 O8 74.35(14)
O7 Ce1 O9 80.13(13)
O7 Ce1 O10 71.45(13)
O7 Ce1 O17 112.61(13)
O7 Ce1 O18 135.66(14)
O7 Ce1 O19 150.34(13)
O7 Ce1 O20 77.74(15)
O8 Ce1 O10 119.79(14)
O8 Ce1 O18 146.60(13)
O8 Ce1 O20 141.72(13)
O9 Ce1 O8 77.28(13)
O9 Ce1 O10 139.62(14)
O9 Ce1 O17 146.72(13)
O9 Ce1 O18 116.51(13)
O9 Ce1 O19 78.11(13)
O9 Ce1 O20 72.54(14)
O17 Ce1 O8 77.12(13)
O17 Ce1 O10 72.60(13)
O17 Ce1 O18 76.76(13)
O17 Ce1 O19 77.34(12)
O17 Ce1 O20 138.79(14)
O18 Ce1 O10 70.78(14)
O18 Ce1 O20 70.13(14)
O19 Ce1 O8 81.35(14)
O19 Ce1 O10 136.99(13)
O19 Ce1 O18 72.92(14)
O19 Ce1 O20 114.02(14)
O20 Ce1 O10 73.81(14)
P1 Co1 P2 89.63(6)
P1 Co1 P3 92.43(6)
P3 Co1 P2 92.97(6)
C1 Co1 P1 91.5(2)
C1 Co1 P2 144.0(2)
C1 Co1 P3 122.9(2)
C1 Co1 C3 65.6(3)
C2 Co1 P1 100.2(3)
C2 Co1 P2 104.8(2)
C2 Co1 P3 158.1(2)
C2 Co1 C1 39.7(3)
C2 Co1 C3 39.0(3)
C2 Co1 C4 65.6(3)
C2 Co1 C5 65.8(3)
C3 Co1 P1 136.8(3)
C3 Co1 P2 89.7(2)
C3 Co1 P3 130.7(3)
C4 Co1 P1 156.6(2)
C4 Co1 P2 111.5(3)
C4 Co1 P3 96.3(3)
C4 Co1 C1 65.6(3)
C4 Co1 C3 38.8(3)
C5 Co1 P1 119.3(3)
C5 Co1 P2 150.3(2)
C5 Co1 P3 92.5(2)
C5 Co1 C1 39.1(3)
C5 Co1 C3 65.0(3)
C5 Co1 C4 38.8(3)
P4 Co2 P5 89.51(6)
P4 Co2 P6 93.10(6)
P5 Co2 P6 88.12(6)
C6 Co2 P4 121.0(2)
C6 Co2 P5 149.4(2)
C6 Co2 P6 92.02(17)
C6 Co2 C7 39.1(2)
C6 Co2 C8 66.1(2)
C6 Co2 C9 66.0(3)
C7 Co2 P4 91.94(18)
C7 Co2 P5 150.06(19)
C7 Co2 P6 121.63(19)
C7 Co2 C8 39.8(3)
C7 Co2 C9 66.1(3)
C8 Co2 P4 98.28(17)
C8 Co2 P5 110.44(18)
C8 Co2 P6 158.17(18)
C9 Co2 P4 134.1(2)
C9 Co2 P5 91.89(19)
C9 Co2 P6 132.8(2)
C9 Co2 C8 39.3(2)
C10 Co2 P4 158.33(18)
C10 Co2 P5 109.94(19)
C10 Co2 P6 96.89(18)
C10 Co2 C6 39.7(3)
C10 Co2 C7 66.5(2)
C10 Co2 C8 66.6(2)
C10 Co2 C9 39.6(3)
O1 P1 Co1 108.25(17)
O1 P1 O2 102.8(3)
O2 P1 Co1 111.85(19)
O7 P1 Co1 117.28(17)
O7 P1 O1 108.6(2)
O7 P1 O2 107.1(2)
O3 P2 Co1 106.59(16)
O3 P2 O4 98.4(2)
O4 P2 Co1 115.37(16)
O8 P2 Co1 117.22(15)
O8 P2 O3 110.2(2)
O8 P2 O4 107.3(2)
O5 P3 Co1 106.88(16)
O5 P3 O6 100.8(2)
O6 P3 Co1 113.90(18)
O9 P3 Co1 117.81(15)
O9 P3 O5 109.9(2)
O9 P3 O6 106.2(2)
O11 P4 Co2 109.73(18)
O12 P4 Co2 108.25(17)
O12 P4 O11 103.4(3)
O17 P4 Co2 118.41(15)
O17 P4 O11 108.0(2)
O17 P4 O12 108.0(2)
O13 P5 Co2 115.56(16)
O14 P5 Co2 108.68(16)
O14 P5 O13 105.6(2)
O18 P5 Co2 116.17(16)
O18 P5 O13 101.4(2)
O18 P5 O14 108.8(2)
O15 P6 Co2 107.23(17)
O16 P6 Co2 111.58(18)
O16 P6 O15 102.4(3)
O19 P6 Co2 119.09(15)
O19 P6 O15 109.4(2)
O19 P6 O16 105.9(2)
C11 O1 P1 117.1(4)
C13 O2 P1 126.0(8)
C13 O2 C13A 38.5(9)
C13A O2 P1 122.0(9)
C15 O3 P2 120.4(4)
C17 O4 P2 122.8(4)
C19 O5 P3 121.7(4)
C21 O6 P3 122.4(4)
P1 O7 Ce1 137.2(2)
P2 O8 Ce1 137.9(2)
P3 O9 Ce1 138.7(2)
C31 O11 P4 124.2(5)
C31A O11 P4 131.3(8)
C31A O11 C31 37.0(8)
C33 O12 P4 124.4(4)
C35 O13 P5 122.4(4)
C37 O14 P5 121.1(4)
C39 O15 P6 121.9(4)
C41A O16 P6 128.5(7)
C41 O16 P6 125.6(6)
C41 O16 C41A 42.9(8)
P4 O17 Ce1 139.4(2)
P5 O18 Ce1 138.0(2)
P6 O19 Ce1 136.6(2)
C2 C1 Co1 69.8(4)
C5 C1 Co1 70.2(4)
C5 C1 C2 107.0(7)
C1 C2 Co1 70.5(4)
C3 C2 Co1 71.1(4)
C3 C2 C1 107.6(7)
C2 C3 Co1 69.9(4)
C4 C3 Co1 70.2(4)
C4 C3 C2 108.4(7)
C3 C4 Co1 71.0(5)
C5 C4 Co1 70.5(4)
C5 C4 C3 108.2(8)
C1 C5 Co1 70.7(4)
C4 C5 Co1 70.7(4)
C4 C5 C1 108.8(7)
C7 C6 Co2 70.7(3)
C7 C6 C10 108.9(6)
C10 C6 Co2 69.9(3)
C6 C7 Co2 70.2(3)
C6 C7 C8 108.1(6)
C8 C7 Co2 70.7(3)
C7 C8 Co2 69.5(3)
C9 C8 Co2 70.2(3)
C9 C8 C7 107.2(5)
C8 C9 Co2 70.5(3)
C8 C9 C10 108.4(6)
C10 C9 Co2 69.3(3)
C6 C10 Co2 70.4(3)
C6 C10 C9 107.4(5)
C9 C10 Co2 71.1(4)
O1 C11 C12 108.9(7)
O2 C13 C14 113.1(16)
O2 C13A C14A 112.9(19)
O3 C15 C16 107.6(6)
O4 C17 C18 108.3(6)
O5 C19 C20 108.5(6)
O6 C21 C22 110.4(6)
O11 C31 C32 110.8(8)
O11 C31A C32A 113.7(15)
O12 C33 C34 111.1(6)
O13 C35 C36 108.7(6)
C38 C37 O14 111.2(5)
O15 C39 C40 110.5(6)
O16 C41A C42A 112.4(13)
O16 C41 C42 113.4(13)
O1S S1 O2S 115.6(4)
O1S S1 O3S 114.8(4)
O1S S1 C1S 102.9(5)
O2S S1 C1S 101.7(4)
O3S S1 O2S 114.8(3)
O3S S1 C1S 104.3(4)
F1S C1S S1 113.0(7)
F1S C1S F2S 105.9(7)
F1S C1S F3S 106.1(7)
F2S C1S S1 112.3(6)
F3S C1S S1 112.4(6)
F3S C1S F2S 106.6(9)
O4S S2 O6S 115.5(3)
O4S S2 C2S 102.3(4)
O5S S2 O4S 114.5(3)
O5S S2 O6S 115.9(3)
O5S S2 C2S 102.9(4)
O6S S2 C2S 103.0(4)
F4S C2S S2 110.1(5)
F4S C2S F5S 108.3(8)
F4S C2S F6S 109.0(9)
F5S C2S S2 111.6(7)
F5S C2S F6S 106.7(7)
F6S C2S S2 111.1(7)

loop_
_geom_bond_atom_site_label_1
_geom_bond_atom_site_label_2
_geom_bond_distance
Ce1 O7 2.262(4)
Ce1 O8 2.298(4)
Ce1 O9 2.265(3)
Ce1 O10 2.475(4)
Ce1 O17 2.285(3)
Ce1 O18 2.310(4)
Ce1 O19 2.291(4)
Ce1 O20 2.466(4)
Co1 P1 2.1570(18)
Co1 P2 2.1634(15)
Co1 P3 2.1589(16)
Co1 C1 2.065(6)
Co1 C2 2.056(6)
Co1 C3 2.071(7)
Co1 C4 2.061(7)
Co1 C5 2.059(6)
Co2 P4 2.1570(15)
Co2 P5 2.1628(16)
Co2 P6 2.1768(15)
Co2 C6 2.075(6)
Co2 C7 2.081(5)
Co2 C8 2.097(5)
Co2 C9 2.094(6)
Co2 C10 2.069(6)
P1 O1 1.593(4)
P1 O2 1.595(4)
P1 O7 1.528(4)
P2 O3 1.591(4)
P2 O4 1.593(4)
P2 O8 1.521(4)
P3 O5 1.581(4)
P3 O6 1.597(4)
P3 O9 1.528(4)
P4 O11 1.597(5)
P4 O12 1.589(4)
P4 O17 1.526(4)
P5 O13 1.599(4)
P5 O14 1.588(4)
P5 O18 1.517(4)
P6 O15 1.589(4)
P6 O16 1.587(5)
P6 O19 1.524(4)
O1 C11 1.463(9)
O2 C13 1.380(17)
O2 C13A 1.47(2)
O3 C15 1.456(7)
O4 C17 1.434(8)
O5 C19 1.449(7)
O6 C21 1.440(8)
O11 C31 1.424(10)
O11 C31A 1.256(18)
O12 C33 1.405(7)
O13 C35 1.453(7)
O14 C37 1.483(7)
O15 C39 1.470(7)
O16 C41A 1.381(18)
O16 C41 1.315(13)
C1 C2 1.400(10)
C1 C5 1.379(10)
C2 C3 1.378(12)
C3 C4 1.372(12)
C4 C5 1.368(11)
C6 C7 1.389(8)
C6 C10 1.406(9)
C7 C8 1.423(9)
C8 C9 1.408(9)
C9 C10 1.411(9)
C11 C12 1.467(9)
C13 C14 1.464(16)
C13A C14A 1.485(17)
C15 C16 1.495(9)
C17 C18 1.507(9)
C19 C20 1.490(9)
C21 C22 1.479(8)
C31 C32 1.511(12)
C31A C32A 1.535(17)
C33 C34 1.489(8)
C35 C36 1.488(9)
C37 C38 1.452(9)
C39 C40 1.478(10)
C41A C42A 1.526(15)
C41 C42 1.514(16)
S1 O1S 1.416(6)
S1 O2S 1.436(5)
S1 O3S 1.434(5)
S1 C1S 1.776(9)
F1S C1S 1.325(9)
F2S C1S 1.335(11)
F3S C1S 1.331(10)
S2 O4S 1.431(5)
S2 O5S 1.416(5)
S2 O6S 1.437(5)
S2 C2S 1.814(8)
F4S C2S 1.307(9)
F5S C2S 1.314(10)
F6S C2S 1.321(10)

loop_
_geom_hbond_atom_site_label_D
_geom_hbond_atom_site_label_H
_geom_hbond_atom_site_label_A
_geom_hbond_distance_DH
_geom_hbond_distance_HA
_geom_hbond_distance_DA
_geom_hbond_angle_DHA
O10 H10A O13 0.85 2.58 3.206(6) 131.2
O10 H10B O2S 0.85 1.90 2.695(6) 154.9
O20 H20A O5S 0.85 2.19 2.837(6) 133.1
O20 H20B O1W 0.85 1.96 2.711(6) 147.2
O1W H1WA O3S 0.85 2.00 2.855(7) 178.6
O1W H1WB O4S 0.85 2.03 2.876(7) 178.7
